data_4317952
loop_
_publ_author_name
'Travis M. Anderson'
'Xuan Zhang'
'Kenneth I. Hardcastle'
'Craig L. Hill'

_publ_contact_author_address
;
Emory University
Department of Chemistry
X-ray Crystallography Laboratory
Atlanta GA 30322-2210
USA
;
_publ_contact_author_email khardca@emory.edu
_publ_contact_author_fax 404-727-6586
_publ_contact_author_name 'Kenneth I. Hardcastle'
_publ_contact_author_phone 404-727-6140
_publ_section_title
;
 Reactions of Trivacant Wells-Dawson Heteropolytungstates. Ionic Strength
 and Jahn-Teller Effects on Formation in Multi-Iron Complexes
;
_journal_name_full 'Inorganic Chemistry'
_journal_page_first 2477
_journal_page_last 2488
_journal_paper_doi 10.1021/ic0112443
_journal_volume 41
_journal_year 2002
_chemical_formula_moiety Na14[(NiOH2)2Fe2(P2W15O56)2].24H2O
_chemical_formula_sum 'Fe2 H52 Na5 Ni2 O138 P4 W30'
_chemical_formula_weight 8243.87
_chemical_melting_point ?
_chemical_name_common 'sandwich-type polyoxymetalate'
_chemical_name_systematic
;
  ?
;
_space_group_IT_number 2
_symmetry_cell_setting triclinic
_symmetry_space_group_name_Hall '-P 1'
_symmetry_space_group_name_H-M 'P -1'
_atom_sites_solution_hydrogens 'not included'
_atom_sites_solution_primary direct
_atom_sites_solution_secondary difmap
_audit_creation_method SHELXL-97
_cell_angle_alpha 91.553(2)
_cell_angle_beta 96.024(2)
_cell_angle_gamma 118.480(2)
_cell_formula_units_Z 1
_cell_length_a 13.7810(18)
_cell_length_b 13.8779(18)
_cell_length_c 21.444(3)
_cell_measurement_reflns_used 8866
_cell_measurement_temperature 100(2)
_cell_measurement_theta_max 30.479
_cell_measurement_theta_min 2.384
_cell_volume 3571.0(8)
_computing_cell_refinement 'Bruker SMART/SAINT'
_computing_data_collection 'Bruker SMART'
_computing_data_reduction 'Bruker SAINT'
_computing_molecular_graphics 'Bruker SHELXTL'
_computing_publication_material 'Bruker SHELXTL'
_computing_structure_refinement 'SHELXL-97 (Sheldrick, 1997)'
_computing_structure_solution 'SHELXS-97 (Sheldrick, 1990)'
_diffrn_ambient_temperature 100(2)
_diffrn_detector_area_resol_mean '83.333 pixels/mm'
_diffrn_measured_fraction_theta_full 1.000
_diffrn_measured_fraction_theta_max 1.000
_diffrn_measurement_device_type 'CCD area detector'
_diffrn_measurement_method 'phi and omega scans'
_diffrn_radiation_monochromator graphite
_diffrn_radiation_source 'fine-focus sealed tube'
_diffrn_radiation_type MoK\a
_diffrn_radiation_wavelength 0.71073
_diffrn_reflns_av_R_equivalents 0.1063
_diffrn_reflns_av_sigmaI/netI 0.1491
_diffrn_reflns_limit_h_max 16
_diffrn_reflns_limit_h_min -16
_diffrn_reflns_limit_k_max 16
_diffrn_reflns_limit_k_min -16
_diffrn_reflns_limit_l_max 25
_diffrn_reflns_limit_l_min -25
_diffrn_reflns_number 40806
_diffrn_reflns_theta_full 24.71
_diffrn_reflns_theta_max 24.71
_diffrn_reflns_theta_min 1.70
_diffrn_standards_decay_% none
_exptl_absorpt_coefficient_mu 24.667
_exptl_absorpt_correction_T_max 1
_exptl_absorpt_correction_T_min 0.532283
_exptl_absorpt_correction_type multi-scan
_exptl_absorpt_process_details 'SADABS V2.03, Sheldrick'
_exptl_crystal_colour yellow
_exptl_crystal_density_diffrn 3.833
_exptl_crystal_density_method 'not measured'
_exptl_crystal_description 'thin plate'
_exptl_crystal_F_000 3599
_exptl_crystal_size_max 0.17
_exptl_crystal_size_mid 0.08
_exptl_crystal_size_min 0.04
_refine_diff_density_max 6.021
_refine_diff_density_min -3.586
_refine_diff_density_rms 0.635
_refine_ls_extinction_method none
_refine_ls_goodness_of_fit_ref 1.117
_refine_ls_matrix_type full
_refine_ls_number_parameters 535
_refine_ls_number_reflns 12184
_refine_ls_number_restraints 0
_refine_ls_restrained_S_all 1.117
_refine_ls_R_factor_all 0.1475
_refine_ls_R_factor_gt 0.0800
_refine_ls_shift/su_max 0.034
_refine_ls_shift/su_mean 0.002
_refine_ls_structure_factor_coef Fsqd
_refine_ls_weighting_details 'calc w=1/[\s^2^(Fo^2^)+(0.0700P)^2^+0.0000P] where P=(Fo^2^+2Fc^2^)/3'
_refine_ls_weighting_scheme calc
_refine_ls_wR_factor_gt 0.1852
_refine_ls_wR_factor_ref 0.1985
_reflns_number_gt 5926
_reflns_number_total 12184
_reflns_threshold_expression >2sigma(I)
_cod_data_source_file ic0112443_4.cif
_cod_data_source_block 6
_cod_depositor_comments
;
The following automatic conversions were performed:

'_chemical_melting_point' value 'not measured' was changed to '?' -
the value is undefined or not given.

Automatic conversion script
Id: cif_fix_values 1569 2011-02-09 13:29:24Z adriana 

The following automatic conversions were performed:

'_symmetry_cell_setting' value 'Triclinic' changed to 'triclinic'
according to the built-in table from CIF Core dictionary named
'cif_core.dic' version 2.4.1 from 2010-06-29.

Automatic conversion script
Id: cif_fix_values 1646 2011-03-28 12:23:43Z adriana 
;
_cod_original_formula_sum 'H52 Fe2 Na5 Ni2 O138 P4 W30'
_cod_database_code 4317952

loop_
_symmetry_equiv_pos_as_xyz
'x, y, z'
'-x, -y, -z'

loop_
_atom_site_label
_atom_site_type_symbol
_atom_site_fract_x
_atom_site_fract_y
_atom_site_fract_z
_atom_site_U_iso_or_equiv
_atom_site_adp_type
_atom_site_occupancy
_atom_site_symmetry_multiplicity
_atom_site_calc_flag
_atom_site_refinement_flags
_atom_site_disorder_assembly
_atom_site_disorder_group
W1A W 0.05326(15) 0.70317(16) 0.57702(10) 0.0377(6) Uani 0.791(2) 1 d P A 1
W2A W -0.22223(15) 0.53458(16) 0.58655(11) 0.0378(6) Uani 0.791(2) 1 d P A 1
W3A W -0.13334(15) 0.79649(16) 0.54308(10) 0.0357(5) Uani 0.791(2) 1 d P A 1
O9A O 0.139(2) 0.693(3) 0.5278(15) 0.046(4) Uiso 0.791(2) 1 d P A 1
O10A O -0.088(2) 0.564(3) 0.5568(16) 0.046(4) Uiso 0.791(2) 1 d P A 1
O11A O -0.315(2) 0.417(3) 0.5418(15) 0.046(4) Uiso 0.791(2) 1 d P A 1
O12A O -0.230(3) 0.644(3) 0.5247(17) 0.046(4) Uiso 0.791(2) 1 d P A 1
O13A O -0.179(2) 0.835(3) 0.4736(15) 0.046(4) Uiso 0.791(2) 1 d P A 1
O14A O -0.025(3) 0.769(3) 0.5229(16) 0.046(4) Uiso 0.791(2) 1 d P A 1
W1B W -0.0674(7) 0.5510(7) 0.6034(5) 0.048(2) Uani 0.209(2) 1 d P A 2
W3B W 0.0222(7) 0.8125(7) 0.5562(4) 0.051(3) Uani 0.209(2) 1 d P A 2
W2B W -0.2559(7) 0.6429(7) 0.5644(5) 0.054(3) Uani 0.209(2) 1 d P A 2
O9B O -0.037(9) 0.459(10) 0.570(6) 0.046(4) Uiso 0.209(2) 1 d P A 2
O10B O -0.221(9) 0.519(10) 0.541(6) 0.046(4) Uiso 0.209(2) 1 d P A 2
O11B O -0.341(9) 0.618(10) 0.515(6) 0.046(4) Uiso 0.209(2) 1 d P A 2
O12B O -0.016(10) 0.665(10) 0.541(6) 0.046(4) Uiso 0.209(2) 1 d P A 2
O13B O 0.1302 0.8954 0.5003 0.046(4) Uiso 0.209(2) 1 d P A 2
O14B O -0.144(9) 0.784(10) 0.494(6) 0.046(4) Uiso 0.209(2) 1 d P A 2
W4 W 0.12268(11) 0.65701(12) 0.74555(8) 0.0342(4) Uani 1 1 d . A .
W5 W -0.14993(11) 0.49056(11) 0.75537(8) 0.0343(4) Uani 1 1 d . . .
W6 W -0.35227(11) 0.59281(12) 0.71690(8) 0.0321(4) Uani 1 1 d . A .
W7 W -0.26354(11) 0.85136(12) 0.67443(7) 0.0312(4) Uani 1 1 d . A .
W8 W 0.03522(11) 1.03331(12) 0.66425(7) 0.0314(4) Uani 1 1 d . A .
W9 W 0.21971(11) 0.94117(12) 0.69839(8) 0.0311(4) Uani 1 1 d . A .
W10 W 0.16545(10) 0.75986(11) 0.92039(8) 0.0274(4) Uani 1 1 d . . .
W11 W 0.08061(10) 1.13313(10) 0.83647(7) 0.0220(3) Uani 1 1 d . . .
W12 W 0.26549(10) 1.04061(10) 0.87236(7) 0.0225(4) Uani 1 1 d . . .
W13 W 0.21816(10) 1.04601(10) 1.15282(7) 0.0203(3) Uani 1 1 d . . .
W14 W 0.30535(10) 1.30544(10) 1.11016(7) 0.0221(3) Uani 1 1 d . . .
W15 W 0.10593(10) 1.40385(10) 1.06971(8) 0.0273(4) Uani 1 1 d . . .
Ni1 Ni 0.0433(3) 0.8385(3) 1.0367(2) 0.0301(12) Uani 1 1 d . . .
Fe1 Fe 0.1349(3) 1.0824(3) 0.9957(2) 0.0215(11) Uani 1 1 d . . .
P1 P -0.0657(6) 0.7564(7) 0.7024(4) 0.021 Uiso 1 1 d . A .
P2 P 0.0174(6) 1.1307(7) 1.1123(4) 0.018 Uiso 1 1 d . . .
O1 O -0.0860(17) 0.7112(19) 0.6301(11) 0.040 Uiso 1 1 d . . .
O2 O -0.0372(17) 0.6813(19) 0.7403(11) 0.039 Uiso 1 1 d . . .
O3 O -0.1732(18) 0.7515(19) 0.7191(11) 0.040 Uiso 1 1 d . . .
O4 O 0.0291(16) 0.8715(17) 0.7071(10) 0.030 Uiso 1 1 d . . .
O5 O 0.0005(15) 1.0816(17) 1.0393(10) 0.026 Uiso 1 1 d . . .
O6 O 0.1377(17) 1.1602(18) 1.1396(11) 0.034 Uiso 1 1 d . . .
O7 O 0.0031(17) 1.2324(19) 1.1124(11) 0.040 Uiso 1 1 d . . .
O8 O -0.0676(17) 1.0375(18) 1.1458(11) 0.035 Uiso 1 1 d . . .
O15 O 0.0735(19) 0.637(2) 0.6515(12) 0.050(7) Uiso 1 1 d . . .
O16 O -0.1676(19) 0.492(2) 0.6621(12) 0.048(7) Uiso 1 1 d . . .
O17 O -0.3165(17) 0.5597(18) 0.6346(11) 0.036(6) Uiso 1 1 d . . .
O18 O -0.2385(18) 0.7946(19) 0.5982(11) 0.040(6) Uiso 1 1 d . . .
O19 O -0.0206(18) 0.932(2) 0.5919(12) 0.045(7) Uiso 1 1 d . . .
O20 O 0.1493(17) 0.8491(19) 0.6205(11) 0.038(6) Uiso 1 1 d . . .
O21 O 0.2234(18) 0.619(2) 0.7448(12) 0.045(7) Uiso 1 1 d . . .
O22 O -0.0043(18) 0.513(2) 0.7480(12) 0.045(7) Uiso 1 1 d . . .
O23 O -0.2148(18) 0.3496(19) 0.7580(11) 0.041(6) Uiso 1 1 d . . .
O24 O -0.2644(16) 0.5245(18) 0.7484(10) 0.032(6) Uiso 1 1 d . . .
O25 O -0.4894(17) 0.4866(19) 0.7104(11) 0.038(6) Uiso 1 1 d . . .
O26 O -0.3800(19) 0.703(2) 0.6807(12) 0.052(7) Uiso 1 1 d . . .
O27 O -0.3441(17) 0.9064(19) 0.6409(11) 0.040(6) Uiso 1 1 d . . .
O28 O -0.1151(15) 0.9710(16) 0.6784(9) 0.020(5) Uiso 1 1 d . . .
O29 O 0.0560(18) 1.1496(19) 0.6264(11) 0.040(6) Uiso 1 1 d . . .
O30 O 0.1769(17) 1.0430(19) 0.6627(11) 0.040(6) Uiso 1 1 d . . .
O31 O 0.3525(17) 0.9987(18) 0.6821(11) 0.034(6) Uiso 1 1 d . . .
O32 O 0.2020(17) 0.8128(19) 0.7330(11) 0.037(6) Uiso 1 1 d . . .
O33 O 0.1319(15) 0.6863(17) 0.8280(10) 0.027(5) Uiso 1 1 d . . .
O34 O -0.3382(16) 0.6555(17) 0.7994(10) 0.028(5) Uiso 1 1 d . . .
O35 O -0.2595(16) 0.8850(18) 0.7573(10) 0.031(6) Uiso 1 1 d . . .
O36 O 0.0710(16) 1.0830(18) 0.7469(11) 0.031(6) Uiso 1 1 d . . .
O37 O 0.2439(16) 1.0094(17) 0.7797(10) 0.029(6) Uiso 1 1 d . . .
O38 O 0.2744(16) 0.7367(17) 0.9408(10) 0.027(5) Uiso 1 1 d . . .
O39 O -0.0788(15) 1.0458(17) 0.8201(10) 0.026(5) Uiso 1 1 d . . .
O40 O 0.1098(15) 1.2686(17) 0.8238(10) 0.025(5) Uiso 1 1 d . . .
O41 O 0.2288(17) 1.1559(18) 0.8489(11) 0.034(6) Uiso 1 1 d . . .
O42 O 0.4037(16) 1.1076(18) 0.8824(10) 0.032(6) Uiso 1 1 d . . .
O43 O 0.2372(15) 0.8943(17) 0.8781(10) 0.025(5) Uiso 1 1 d . . .
O44 O 0.1650(14) 0.8313(15) 0.9927(9) 0.016(5) Uiso 1 1 d . . .
O45 O 0.0742(15) 1.1341(16) 0.9234(10) 0.025(5) Uiso 1 1 d . . .
O46 O 0.2418(17) 1.0597(19) 0.9505(11) 0.037(6) Uiso 1 1 d . . .
O47 O 0.0801(17) 0.7645(18) 1.1088(11) 0.034(6) Uiso 1 1 d . . .
O49 O 0.2398(14) 1.2351(16) 1.0365(9) 0.019(5) Uiso 1 1 d . . .
O50 O 0.1553(15) 1.0049(16) 1.0679(10) 0.022(5) Uiso 1 1 d . . .
O51 O 0.2918(15) 0.9740(16) 1.1589(10) 0.022(5) Uiso 1 1 d . . .
O57 O 0.1168(16) 1.4663(18) 1.1639(10) 0.031(6) Uiso 1 1 d . . .
O52 O -0.0411(18) 1.3800(19) 1.0653(11) 0.041(7) Uiso 1 1 d . . .
O53 O 0.1742(16) 1.5349(17) 1.0428(10) 0.029(6) Uiso 1 1 d . . .
O48 O 0.0781(15) 1.3154(17) 1.0014(10) 0.025(5) Uiso 1 1 d . . .
O54 O 0.2312(16) 1.3873(17) 1.1093(10) 0.030(6) Uiso 1 1 d . . .
O56 O 0.3337(17) 1.1836(19) 1.1316(11) 0.036(6) Uiso 1 1 d . . .
O55 O 0.4354(16) 1.3974(18) 1.0935(10) 0.033(6) Uiso 1 1 d . . .
Na1 Na 0.5000 1.5000 1.0000 0.044(6) Uani 1 2 d S . .
Na2 Na 0.2722(13) 0.5534(14) 0.9486(10) 0.080(6) Uani 1 1 d . . .
Na3 Na 0.5715(14) 1.0923(15) 0.8535(13) 0.109(9) Uani 1 1 d . . .
O1S O 0.0872(19) 0.452(2) 0.8830(12) 0.047(7) Uiso 1 1 d . . .
O2S O 0.3125(19) 0.396(2) 0.9428(12) 0.057(9) Uani 1 1 d . . .
O3S O 0.4337(17) 0.6324(17) 1.0279(13) 0.046(8) Uani 1 1 d . . .
O4S O 0.433(2) 0.899(2) 0.8336(16) 0.082(11) Uani 1 1 d . . .
O5S O 0.7369(19) 1.265(2) 0.8828(16) 0.078(11) Uani 1 1 d . . .
O6S O 0.841(3) 0.161(2) 0.7331(18) 0.103(12) Uani 1 1 d . . .
O7S O 0.456(3) 0.172(3) 0.0310(16) 0.095(11) Uani 1 1 d . . .
O8S O 0.428(2) 0.627(2) 0.1525(14) 0.073(10) Uani 1 1 d . . .
O9S O 0.360(3) 0.588(3) 0.854(2) 0.114(14) Uani 1 1 d . . .
O10S O 0.606(3) 1.071(3) 0.9578(15) 0.126(18) Uani 1 1 d . . .
O11S O 0.533(3) 1.185(3) 0.7702(18) 0.116(14) Uiso 1 1 d . . .
O12S O 0.559(3) 0.103(3) 0.0522(16) 0.089(11) Uiso 1 1 d . . .

loop_
_atom_site_aniso_label
_atom_site_aniso_U_11
_atom_site_aniso_U_22
_atom_site_aniso_U_33
_atom_site_aniso_U_23
_atom_site_aniso_U_13
_atom_site_aniso_U_12
W1A 0.0346(10) 0.0336(11) 0.0449(14) 0.0022(10) 0.0117(10) 0.0152(9)
W2A 0.0348(10) 0.0302(11) 0.0414(14) -0.0041(10) 0.0055(10) 0.0103(9)
W3A 0.0352(10) 0.0390(12) 0.0314(13) 0.0042(9) 0.0079(9) 0.0159(9)
W1B 0.052(5) 0.032(4) 0.055(6) -0.009(4) 0.005(4) 0.016(4)
W3B 0.051(5) 0.046(5) 0.051(6) 0.005(4) 0.011(4) 0.019(4)
W2B 0.048(5) 0.052(6) 0.046(6) -0.002(5) -0.006(4) 0.014(4)
W4 0.0287(7) 0.0204(7) 0.0569(12) 0.0046(7) 0.0114(8) 0.0134(6)
W5 0.0304(7) 0.0150(7) 0.0546(12) 0.0000(7) 0.0079(8) 0.0084(6)
W6 0.0241(7) 0.0256(8) 0.0390(10) 0.0000(7) 0.0012(7) 0.0067(6)
W7 0.0263(7) 0.0310(8) 0.0346(10) 0.0064(7) 0.0022(7) 0.0127(6)
W8 0.0323(7) 0.0278(8) 0.0348(10) 0.0098(7) 0.0085(7) 0.0139(6)
W9 0.0274(7) 0.0242(8) 0.0428(10) 0.0074(7) 0.0122(7) 0.0117(6)
W10 0.0204(6) 0.0135(7) 0.0502(11) 0.0087(7) 0.0043(7) 0.0094(5)
W11 0.0192(6) 0.0120(6) 0.0344(9) 0.0102(6) 0.0058(6) 0.0065(5)
W12 0.0142(6) 0.0104(6) 0.0427(10) 0.0083(6) 0.0060(6) 0.0050(5)
W13 0.0166(6) 0.0127(6) 0.0323(9) 0.0085(6) 0.0036(6) 0.0074(5)
W14 0.0153(6) 0.0108(6) 0.0380(9) 0.0063(6) 0.0028(6) 0.0044(5)
W15 0.0213(7) 0.0089(6) 0.0502(11) 0.0069(6) 0.0037(7) 0.0062(5)
Ni1 0.026(2) 0.013(2) 0.053(3) 0.012(2) 0.005(2) 0.0093(18)
Fe1 0.020(2) 0.010(2) 0.033(3) 0.007(2) 0.003(2) 0.0053(18)
Na1 0.025(9) 0.027(11) 0.076(17) 0.023(11) 0.008(10) 0.009(8)
Na2 0.076(10) 0.066(11) 0.127(17) 0.041(11) 0.023(11) 0.054(9)
Na3 0.049(10) 0.052(11) 0.22(3) -0.018(14) -0.014(13) 0.027(9)
O2S 0.044(15) 0.067(19) 0.034(17) 0.015(14) -0.022(13) 0.010(14)
O3S 0.034(12) 0.014(11) 0.10(2) 0.007(13) 0.001(14) 0.017(10)
O4S 0.051(16) 0.049(18) 0.14(3) -0.041(19) 0.011(19) 0.018(15)
O5S 0.033(14) 0.061(19) 0.13(3) -0.038(19) -0.011(17) 0.023(14)
O6S 0.15(2) 0.053(17) 0.17(3) 0.067(19) 0.09(2) 0.083(17)
O7S 0.15(3) 0.07(2) 0.10(3) 0.045(19) 0.06(2) 0.07(2)
O8S 0.10(2) 0.043(17) 0.08(2) -0.004(16) 0.009(19) 0.033(17)
O9S 0.09(2) 0.08(2) 0.21(4) 0.06(3) 0.04(2) 0.062(19)
O10S 0.09(2) 0.13(3) 0.05(2) -0.05(2) 0.022(19) -0.03(2)

loop_
_atom_type_symbol
_atom_type_description
_atom_type_scat_dispersion_real
_atom_type_scat_dispersion_imag
_atom_type_scat_source
O O 0.0106 0.0060 'International Tables Vol C Tables 4.2.6.8 and 6.1.1.4'
Na Na 0.0362 0.0249 'International Tables Vol C Tables 4.2.6.8 and 6.1.1.4'
P P 0.1023 0.0942 'International Tables Vol C Tables 4.2.6.8 and 6.1.1.4'
Fe Fe 0.3463 0.8444 'International Tables Vol C Tables 4.2.6.8 and 6.1.1.4'
Ni Ni 0.3393 1.1124 'International Tables Vol C Tables 4.2.6.8 and 6.1.1.4'
W W -0.8490 6.8722 'International Tables Vol C Tables 4.2.6.8 and 6.1.1.4'
H H 0.0000 0.0000 'International Tables Vol C Tables 4.2.6.8 and 6.1.1.4'

loop_
_geom_angle_atom_site_label_1
_geom_angle_atom_site_label_2
_geom_angle_atom_site_label_3
_geom_angle
_geom_angle_site_symmetry_1
_geom_angle_site_symmetry_3
_geom_angle_publ_flag
O9A W1A O15 105.2(13) . . ?
O9A W1A O20 101.6(12) . . ?
O15 W1A O20 90.0(10) . . ?
O9A W1A O10A 104.1(14) . . ?
O15 W1A O10A 84.6(13) . . ?
O20 W1A O10A 154.3(12) . . ?
O9A W1A O14A 102.2(14) . . ?
O15 W1A O14A 152.4(12) . . ?
O20 W1A O14A 88.5(12) . . ?
O10A W1A O14A 84.8(14) . . ?
O9A W1A O1 170.9(12) . . ?
O15 W1A O1 82.0(9) . . ?
O20 W1A O1 83.9(9) . . ?
O10A W1A O1 70.5(11) . . ?
O14A W1A O1 70.4(11) . . ?
O11A W2A O10A 101.9(14) . . ?
O11A W2A O17 101.1(12) . . ?
O10A W2A O17 156.9(12) . . ?
O11A W2A O16 107.6(13) . . ?
O10A W2A O16 86.9(13) . . ?
O17 W2A O16 87.8(10) . . ?
O11A W2A O12A 96.8(14) . . ?
O10A W2A O12A 86.5(14) . . ?
O17 W2A O12A 89.1(12) . . ?
O16 W2A O12A 155.6(12) . . ?
O11A W2A O1 169.1(12) . . ?
O10A W2A O1 72.5(12) . . ?
O17 W2A O1 84.4(9) . . ?
O16 W2A O1 81.9(9) . . ?
O12A W2A O1 73.7(11) . . ?
O13A W3A O14A 104.8(15) . . ?
O13A W3A O12A 95.3(15) . . ?
O14A W3A O12A 86.1(15) . . ?
O13A W3A O18 101.2(12) . . ?
O14A W3A O18 153.6(13) . . ?
O12A W3A O18 86.6(13) . . ?
O13A W3A O19 107.0(13) . . ?
O14A W3A O19 89.6(13) . . ?
O12A W3A O19 157.7(13) . . ?
O18 W3A O19 87.6(10) . . ?
O13A W3A O1 170.0(12) . . ?
O14A W3A O1 72.3(12) . . ?
O12A W3A O1 75.0(12) . . ?
O18 W3A O1 81.3(9) . . ?
O19 W3A O1 82.7(9) . . ?
W2A O10A W1A 124.5(18) . . ?
W3A O12A W2A 119.6(16) . . ?
W3A O14A W1A 126.8(18) . . ?
O9B W1B O16 113(4) . . ?
O9B W1B O15 96(4) . . ?
O16 W1B O15 105.4(12) . . ?
O9B W1B O12B 99(5) . . ?
O16 W1B O12B 143(4) . . ?
O15 W1B O12B 87(4) . . ?
O9B W1B O10B 101(5) . . ?
O16 W1B O10B 82(3) . . ?
O15 W1B O10B 156(3) . . ?
O12B W1B O10B 74(5) . . ?
O9B W1B O1 165(4) . . ?
O16 W1B O1 81.4(10) . . ?
O15 W1B O1 81.6(10) . . ?
O12B W1B O1 66(4) . . ?
O10B W1B O1 78(3) . . ?
O12B W3B O13B 107(4) . . ?
O12B W3B O20 96(4) . . ?
O13B W3B O20 87.1(7) . . ?
O12B W3B O19 148(4) . . ?
O13B W3B O19 102.5(8) . . ?
O20 W3B O19 96.8(10) . . ?
O12B W3B O1 71(4) . . ?
O13B W3B O1 171.9(8) . . ?
O20 W3B O1 85.5(9) . . ?
O19 W3B O1 81.6(9) . . ?
O12B W3B O14B 91(5) . . ?
O13B W3B O14B 100(3) . . ?
O20 W3B O14B 168(3) . . ?
O19 W3B O14B 73(3) . . ?
O1 W3B O14B 88(3) . . ?
O11B W2B O17 110(5) . . ?
O11B W2B O10B 98(6) . . ?
O17 W2B O10B 85(4) . . ?
O11B W2B O18 97(5) . . ?
O17 W2B O18 98.6(10) . . ?
O10B W2B O18 162(3) . . ?
O11B W2B O1 167(5) . . ?
O17 W2B O1 83.7(9) . . ?
O10B W2B O1 83(3) . . ?
O18 W2B O1 80.6(9) . . ?
O11B W2B O14B 82(6) . . ?
O17 W2B O14B 166(3) . . ?
O10B W2B O14B 100(5) . . ?
O18 W2B O14B 73(3) . . ?
O1 W2B O14B 85(3) . . ?
W2B O10B W1B 107(5) . . ?
W3B O12B W1B 126(7) . . ?
W3B O14B W2B 89(5) . . ?
O21 W4 O33 100.2(11) . . ?
O21 W4 O22 98.7(11) . . ?
O33 W4 O22 91.0(10) . . ?
O21 W4 O32 102.9(10) . . ?
O33 W4 O32 91.7(10) . . ?
O22 W4 O32 157.3(10) . . ?
O21 W4 O15 98.0(11) . . ?
O33 W4 O15 161.8(10) . . ?
O22 W4 O15 85.9(10) . . ?
O32 W4 O15 84.5(10) . . ?
O21 W4 O2 171.0(10) . . ?
O33 W4 O2 83.8(9) . . ?
O22 W4 O2 73.0(9) . . ?
O32 W4 O2 85.0(9) . . ?
O15 W4 O2 78.2(9) . . ?
O23 W5 O57 100.4(11) . 2_577 ?
O23 W5 O24 104.6(10) . . ?
O57 W5 O24 91.4(10) 2_577 . ?
O23 W5 O22 97.8(11) . . ?
O57 W5 O22 93.1(10) 2_577 . ?
O24 W5 O22 155.9(10) . . ?
O23 W5 O16 97.5(11) . . ?
O57 W5 O16 162.0(10) 2_577 . ?
O24 W5 O16 82.9(10) . . ?
O22 W5 O16 85.7(10) . . ?
O23 W5 O2 169.4(10) . . ?
O57 W5 O2 85.5(9) 2_577 . ?
O24 W5 O2 83.9(9) . . ?
O22 W5 O2 72.9(9) . . ?
O16 W5 O2 76.9(9) . . ?
O25 W6 O34 99.5(10) . . ?
O25 W6 O26 98.6(11) . . ?
O34 W6 O26 91.0(10) . . ?
O25 W6 O24 103.9(10) . . ?
O34 W6 O24 90.3(9) . . ?
O26 W6 O24 156.9(9) . . ?
O25 W6 O17 98.1(10) . . ?
O34 W6 O17 162.1(9) . . ?
O26 W6 O17 89.0(10) . . ?
O24 W6 O17 82.8(9) . . ?
O25 W6 O3 172.9(10) . . ?
O34 W6 O3 81.3(8) . . ?
O26 W6 O3 74.3(9) . . ?
O24 W6 O3 83.1(8) . . ?
O17 W6 O3 81.4(8) . . ?
O27 W7 O35 100.5(11) . . ?
O27 W7 O28 102.8(10) . . ?
O35 W7 O28 88.7(9) . . ?
O27 W7 O18 98.5(11) . . ?
O35 W7 O18 161.0(10) . . ?
O28 W7 O18 87.3(9) . . ?
O27 W7 O26 99.3(11) . . ?
O35 W7 O26 90.0(10) . . ?
O28 W7 O26 157.8(10) . . ?
O18 W7 O26 86.7(10) . . ?
O27 W7 O3 172.5(9) . . ?
O35 W7 O3 80.8(9) . . ?
O28 W7 O3 84.6(8) . . ?
O18 W7 O3 80.3(9) . . ?
O26 W7 O3 73.3(9) . . ?
O29 W8 O36 103.4(11) . . ?
O29 W8 O19 97.5(11) . . ?
O36 W8 O19 158.7(11) . . ?
O29 W8 O28 103.0(9) . . ?
O36 W8 O28 86.5(9) . . ?
O19 W8 O28 85.3(9) . . ?
O29 W8 O30 99.6(10) . . ?
O36 W8 O30 90.8(10) . . ?
O19 W8 O30 89.3(10) . . ?
O28 W8 O30 157.3(9) . . ?
O29 W8 O4 170.6(9) . . ?
O36 W8 O4 81.4(9) . . ?
O19 W8 O4 78.4(9) . . ?
O28 W8 O4 85.2(8) . . ?
O30 W8 O4 72.1(9) . . ?
O31 W9 O32 102.1(10) . . ?
O31 W9 O37 100.0(10) . . ?
O32 W9 O37 89.9(10) . . ?
O31 W9 O20 97.3(10) . . ?
O32 W9 O20 85.6(10) . . ?
O37 W9 O20 162.7(9) . . ?
O31 W9 O30 99.5(10) . . ?
O32 W9 O30 157.8(9) . . ?
O37 W9 O30 91.0(10) . . ?
O20 W9 O30 87.0(10) . . ?
O31 W9 O4 171.4(9) . . ?
O32 W9 O4 84.8(9) . . ?
O37 W9 O4 84.9(8) . . ?
O20 W9 O4 78.0(8) . . ?
O30 W9 O4 73.2(8) . . ?
O38 W10 O44 101.2(9) . . ?
O38 W10 O52 101.0(10) . 2_577 ?
O44 W10 O52 94.6(9) . 2_577 ?
O38 W10 O43 101.0(9) . . ?
O44 W10 O43 93.9(9) . . ?
O52 W10 O43 154.4(9) 2_577 . ?
O38 W10 O33 94.0(9) . . ?
O44 W10 O33 164.8(8) . . ?
O52 W10 O33 83.4(9) 2_577 . ?
O43 W10 O33 82.1(8) . . ?
O38 W10 O7 172.6(9) . 2_577 ?
O44 W10 O7 83.1(8) . 2_577 ?
O52 W10 O7 72.5(9) 2_577 2_577 ?
O43 W10 O7 84.6(8) . 2_577 ?
O33 W10 O7 81.8(8) . 2_577 ?
O40 W11 O45 100.8(9) . . ?
O40 W11 O41 98.8(9) . . ?
O45 W11 O41 91.5(9) . . ?
O40 W11 O39 105.5(9) . . ?
O45 W11 O39 90.4(9) . . ?
O41 W11 O39 154.8(9) . . ?
O40 W11 O36 96.8(9) . . ?
O45 W11 O36 162.3(9) . . ?
O41 W11 O36 88.0(9) . . ?
O39 W11 O36 82.7(9) . . ?
O40 W11 O8 172.3(8) . 2_577 ?
O45 W11 O8 80.1(9) . 2_577 ?
O41 W11 O8 73.5(9) . 2_577 ?
O39 W11 O8 82.1(8) . 2_577 ?
O36 W11 O8 82.8(9) . 2_577 ?
O42 W12 O46 99.4(10) . . ?
O42 W12 O43 101.0(10) . . ?
O46 W12 O43 95.3(10) . . ?
O42 W12 O37 97.3(10) . . ?
O46 W12 O37 162.4(9) . . ?
O43 W12 O37 87.0(9) . . ?
O42 W12 O41 102.4(10) . . ?
O46 W12 O41 89.0(10) . . ?
O43 W12 O41 155.3(8) . . ?
O37 W12 O41 82.0(9) . . ?
O42 W12 O8 173.7(10) . 2_577 ?
O46 W12 O8 81.2(9) . 2_577 ?
O43 W12 O8 85.2(8) . 2_577 ?
O37 W12 O8 81.6(8) . 2_577 ?
O41 W12 O8 71.3(8) . 2_577 ?
O51 W13 O50 99.3(9) . . ?
O51 W13 O39 106.2(9) . 2_577 ?
O50 W13 O39 91.4(9) . 2_577 ?
O51 W13 O56 98.8(9) . . ?
O50 W13 O56 91.1(9) . . ?
O39 W13 O56 154.1(9) 2_577 . ?
O51 W13 O35 97.9(9) . 2_577 ?
O50 W13 O35 162.8(9) . 2_577 ?
O39 W13 O35 83.5(9) 2_577 2_577 ?
O56 W13 O35 86.6(9) . 2_577 ?
O51 W13 O6 172.9(9) . . ?
O50 W13 O6 80.0(8) . . ?
O39 W13 O6 80.9(8) 2_577 . ?
O56 W13 O6 74.2(9) . . ?
O35 W13 O6 82.9(8) 2_577 . ?
O55 W14 O49 101.7(10) . . ?
O55 W14 O54 103.5(10) . . ?
O49 W14 O54 94.7(9) . . ?
O55 W14 O34 95.8(9) . 2_577 ?
O49 W14 O34 161.9(9) . 2_577 ?
O54 W14 O34 85.5(9) . 2_577 ?
O55 W14 O56 98.9(10) . . ?
O49 W14 O56 88.8(9) . . ?
O54 W14 O56 156.1(9) . . ?
O34 W14 O56 84.0(9) 2_577 . ?
O55 W14 O6 170.8(9) . . ?
O49 W14 O6 80.1(8) . . ?
O54 W14 O6 85.2(8) . . ?
O34 W14 O6 81.9(8) 2_577 . ?
O56 W14 O6 72.0(8) . . ?
O53 W15 O48 102.9(10) . . ?
O53 W15 O52 101.6(10) . . ?
O48 W15 O52 94.4(10) . . ?
O53 W15 O54 101.8(9) . . ?
O48 W15 O54 95.6(9) . . ?
O52 W15 O54 151.7(10) . . ?
O53 W15 O57 93.7(9) . . ?
O48 W15 O57 163.4(9) . . ?
O52 W15 O57 82.4(9) . . ?
O54 W15 O57 80.5(9) . . ?
O53 W15 O7 174.1(9) . . ?
O48 W15 O7 81.6(9) . . ?
O52 W15 O7 74.0(9) . . ?
O54 W15 O7 81.4(8) . . ?
O57 W15 O7 81.8(8) . . ?
O53 W15 Na2 37.5(8) . 1_565 ?
O48 W15 Na2 68.7(7) . 1_565 ?
O52 W15 Na2 118.4(8) . 1_565 ?
O54 W15 Na2 89.8(7) . 1_565 ?
O57 W15 Na2 127.0(7) . 1_565 ?
O7 W15 Na2 148.1(6) . 1_565 ?
O47 Ni1 O44 88.6(8) . . ?
O47 Ni1 O48 87.8(9) . 2_577 ?
O44 Ni1 O48 93.7(8) . 2_577 ?
O47 Ni1 O45 97.5(9) . 2_577 ?
O44 Ni1 O45 172.4(8) . 2_577 ?
O48 Ni1 O45 91.1(8) 2_577 2_577 ?
O47 Ni1 O50 99.7(9) . . ?
O44 Ni1 O50 89.3(8) . . ?
O48 Ni1 O50 172.0(8) 2_577 . ?
O45 Ni1 O50 85.2(8) 2_577 . ?
O47 Ni1 O5 178.2(9) . 2_577 ?
O44 Ni1 O5 93.2(8) . 2_577 ?
O48 Ni1 O5 92.1(8) 2_577 2_577 ?
O45 Ni1 O5 80.7(8) 2_577 2_577 ?
O50 Ni1 O5 80.4(8) . 2_577 ?
O46 Fe1 O50 92.6(9) . . ?
O46 Fe1 O45 96.2(9) . . ?
O50 Fe1 O45 165.6(8) . . ?
O46 Fe1 O49 98.4(9) . . ?
O50 Fe1 O49 95.6(8) . . ?
O45 Fe1 O49 94.4(8) . . ?
O46 Fe1 O5 171.2(9) . . ?
O50 Fe1 O5 86.1(8) . . ?
O45 Fe1 O5 83.5(8) . . ?
O49 Fe1 O5 90.4(8) . . ?
O46 Fe1 O5 91.7(9) . 2_577 ?
O50 Fe1 O5 83.3(8) . 2_577 ?
O45 Fe1 O5 85.1(8) . 2_577 ?
O49 Fe1 O5 169.9(8) . 2_577 ?
O5 Fe1 O5 79.6(9) . 2_577 ?
O4 P1 O2 112.6(13) . . ?
O4 P1 O3 112.8(13) . . ?
O2 P1 O3 110.8(13) . . ?
O4 P1 O1 105.4(13) . . ?
O2 P1 O1 106.4(14) . . ?
O3 P1 O1 108.5(13) . . ?
O7 P2 O8 113.9(13) . . ?
O7 P2 O6 110.9(13) . . ?
O8 P2 O6 110.7(13) . . ?
O7 P2 O5 108.8(13) . . ?
O8 P2 O5 106.4(12) . . ?
O6 P2 O5 105.7(12) . . ?
P1 O1 W3B 123.2(12) . . ?
P1 O1 W2B 124.4(13) . . ?
W3B O1 W2B 95.3(9) . . ?
P1 O1 W2A 125.2(12) . . ?
W3B O1 W2A 111.6(10) . . ?
W2B O1 W2A 46.0(5) . . ?
P1 O1 W1A 123.7(12) . . ?
W3B O1 W1A 45.6(5) . . ?
W2B O1 W1A 111.8(10) . . ?
W2A O1 W1A 92.4(8) . . ?
P1 O1 W1B 119.6(13) . . ?
W3B O1 W1B 93.8(9) . . ?
W2B O1 W1B 92.6(9) . . ?
W2A O1 W1B 50.3(5) . . ?
W1A O1 W1B 52.3(5) . . ?
P1 O1 W3A 123.6(13) . . ?
W3B O1 W3A 50.8(5) . . ?
W2B O1 W3A 52.0(5) . . ?
W2A O1 W3A 91.6(8) . . ?
W1A O1 W3A 90.5(8) . . ?
W1B O1 W3A 116.8(10) . . ?
P1 O2 W4 129.7(13) . . ?
P1 O2 W5 130.0(12) . . ?
W4 O2 W5 90.1(8) . . ?
P1 O3 W6 128.1(14) . . ?
P1 O3 W7 127.0(13) . . ?
W6 O3 W7 89.2(7) . . ?
P1 O4 W9 131.9(13) . . ?
P1 O4 W8 129.5(12) . . ?
W9 O4 W8 90.0(7) . . ?
P2 O5 Fe1 122.4(11) . . ?
P2 O5 Fe1 121.4(11) . 2_577 ?
Fe1 O5 Fe1 100.4(9) . 2_577 ?
P2 O5 Ni1 119.1(12) . 2_577 ?
Fe1 O5 Ni1 93.3(8) . 2_577 ?
Fe1 O5 Ni1 93.4(8) 2_577 2_577 ?
P2 O6 W13 129.5(13) . . ?
P2 O6 W14 126.0(13) . . ?
W13 O6 W14 91.7(7) . . ?
P2 O7 W15 130.8(13) . . ?
P2 O7 W10 127.0(12) . 2_577 ?
W15 O7 W10 89.0(8) . 2_577 ?
P2 O8 W11 128.7(13) . 2_577 ?
P2 O8 W12 126.9(13) . 2_577 ?
W11 O8 W12 91.8(7) 2_577 2_577 ?
W1B O15 W1A 67.3(9) . . ?
W1B O15 W4 131.3(13) . . ?
W1A O15 W4 147.3(14) . . ?
W1B O16 W2A 64.2(9) . . ?
W1B O16 W5 133.9(13) . . ?
W2A O16 W5 150.1(14) . . ?
W2A O17 W2B 57.3(7) . . ?
W2A O17 W6 150.3(12) . . ?
W2B O17 W6 135.2(13) . . ?
W7 O18 W3A 148.6(12) . . ?
W7 O18 W2B 135.5(13) . . ?
W3A O18 W2B 62.0(8) . . ?
W8 O19 W3A 152.6(14) . . ?
W8 O19 W3B 133.2(13) . . ?
W3A O19 W3B 59.2(7) . . ?
W9 O20 W1A 149.2(13) . . ?
W9 O20 W3B 138.6(13) . . ?
W1A O20 W3B 55.4(6) . . ?
W5 O22 W4 123.3(13) . . ?
W5 O24 W6 158.1(13) . . ?
W6 O26 W7 123.1(12) . . ?
W8 O28 W7 152.9(12) . . ?
W8 O30 W9 124.3(12) . . ?
W9 O32 W4 155.0(13) . . ?
W4 O33 W10 166.3(12) . . ?
W6 O34 W14 164.2(13) . 2_577 ?
W7 O35 W13 165.9(12) . 2_577 ?
W8 O36 W11 169.0(12) . . ?
W9 O37 W12 163.6(13) . . ?
W10 O38 Na2 128.3(11) . . ?
W13 O39 W11 151.0(12) 2_577 . ?
W11 O41 W12 123.1(11) . . ?
W12 O42 Na3 141.7(13) . . ?
W12 O43 W10 147.1(12) . . ?
W10 O44 Ni1 134.4(9) . . ?
W11 O45 Fe1 135.3(11) . . ?
W11 O45 Ni1 122.0(10) . 2_577 ?
Fe1 O45 Ni1 101.3(9) . 2_577 ?
W12 O46 Fe1 139.9(13) . . ?
W14 O49 Fe1 141.1(11) . . ?
W13 O50 Fe1 135.4(11) . . ?
W13 O50 Ni1 120.6(10) . . ?
Fe1 O50 Ni1 102.1(9) . . ?
W13 O51 Na3 163.7(12) . 2_677 ?
W5 O57 W15 166.8(13) 2_577 . ?
W15 O52 W10 122.9(13) . 2_577 ?
W15 O53 Na2 117.2(11) . 1_565 ?
W15 O48 Ni1 137.5(11) . 2_577 ?
W14 O54 W15 146.2(12) . . ?
W13 O56 W14 121.9(11) . . ?
W14 O55 Na1 132.3(11) . . ?
O2S Na1 O2S 180.0(9) 2_677 1_565 ?
O2S Na1 O55 90.0(8) 2_677 2_687 ?
O2S Na1 O55 90.0(8) 1_565 2_687 ?
O2S Na1 O55 90.0(8) 2_677 . ?
O2S Na1 O55 90.0(8) 1_565 . ?
O55 Na1 O55 180.000(9) 2_687 . ?
O2S Na1 O3S 83.2(9) 2_677 2_677 ?
O2S Na1 O3S 96.8(9) 1_565 2_677 ?
O55 Na1 O3S 92.5(8) 2_687 2_677 ?
O55 Na1 O3S 87.5(8) . 2_677 ?
O2S Na1 O3S 96.8(9) 2_677 1_565 ?
O2S Na1 O3S 83.2(9) 1_565 1_565 ?
O55 Na1 O3S 87.5(8) 2_687 1_565 ?
O55 Na1 O3S 92.5(8) . 1_565 ?
O3S Na1 O3S 180.000(17) 2_677 1_565 ?
O2S Na1 Na2 136.4(8) 2_677 1_565 ?
O2S Na1 Na2 43.6(8) 1_565 1_565 ?
O55 Na1 Na2 78.4(6) 2_687 1_565 ?
O55 Na1 Na2 101.6(6) . 1_565 ?
O3S Na1 Na2 138.5(6) 2_677 1_565 ?
O3S Na1 Na2 41.5(6) 1_565 1_565 ?
O2S Na1 Na2 43.6(8) 2_677 2_677 ?
O2S Na1 Na2 136.4(8) 1_565 2_677 ?
O55 Na1 Na2 101.6(6) 2_687 2_677 ?
O55 Na1 Na2 78.4(6) . 2_677 ?
O3S Na1 Na2 41.5(6) 2_677 2_677 ?
O3S Na1 Na2 138.5(6) 1_565 2_677 ?
Na2 Na1 Na2 180.000(7) 1_565 2_677 ?
O9S Na2 O3S 100.6(12) . . ?
O9S Na2 O1S 89.4(12) . . ?
O3S Na2 O1S 169.3(12) . . ?
O9S Na2 O53 173.0(12) . 1_545 ?
O3S Na2 O53 81.9(10) . 1_545 ?
O1S Na2 O53 88.6(9) . 1_545 ?
O9S Na2 O2S 80.1(11) . . ?
O3S Na2 O2S 83.5(9) . . ?
O1S Na2 O2S 94.6(10) . . ?
O53 Na2 O2S 106.7(10) 1_545 . ?
O9S Na2 O38 87.4(11) . . ?
O3S Na2 O38 92.1(9) . . ?
O1S Na2 O38 92.2(9) . . ?
O53 Na2 O38 86.0(9) 1_545 . ?
O2S Na2 O38 165.7(11) . . ?
O9S Na2 Na1 80.7(9) . 1_545 ?
O3S Na2 Na1 43.3(6) . 1_545 ?
O1S Na2 Na1 136.6(9) . 1_545 ?
O53 Na2 Na1 105.2(8) 1_545 1_545 ?
O2S Na2 Na1 42.1(6) . 1_545 ?
O38 Na2 Na1 129.0(7) . 1_545 ?
O9S Na2 W15 160.1(11) . 1_545 ?
O3S Na2 W15 88.3(8) . 1_545 ?
O1S Na2 W15 81.0(7) . 1_545 ?
O53 Na2 W15 25.3(5) 1_545 1_545 ?
O2S Na2 W15 83.3(7) . 1_545 ?
O38 Na2 W15 110.3(8) . 1_545 ?
Na1 Na2 W15 94.2(4) 1_545 1_545 ?
O10S Na3 O11S 152.8(18) . . ?
O10S Na3 O5S 81.1(14) . . ?
O11S Na3 O5S 85.0(14) . . ?
O10S Na3 O4S 91.0(15) . . ?
O11S Na3 O4S 106.8(15) . . ?
O5S Na3 O4S 165.8(14) . . ?
O10S Na3 O51 83.4(14) . 2_677 ?
O11S Na3 O51 117.9(15) . 2_677 ?
O5S Na3 O51 82.8(9) . 2_677 ?
O4S Na3 O51 84.6(10) . 2_677 ?
O10S Na3 O42 86.4(14) . . ?
O11S Na3 O42 76.2(12) . . ?
O5S Na3 O42 109.1(11) . . ?
O4S Na3 O42 81.9(10) . . ?
O51 Na3 O42 162.9(12) 2_677 . ?
Na1 O2S Na2 94.3(10) 1_545 . ?
Na2 O3S Na1 95.2(9) . 1_545 ?

loop_
_geom_bond_atom_site_label_1
_geom_bond_atom_site_label_2
_geom_bond_distance
_geom_bond_site_symmetry_2
_geom_bond_publ_flag
W1A O9A 1.72(3) . ?
W1A O15 1.92(3) . ?
W1A O20 1.95(2) . ?
W1A O10A 1.97(3) . ?
W1A O14A 2.01(3) . ?
W1A O1 2.38(2) . ?
W2A O11A 1.70(3) . ?
W2A O10A 1.88(3) . ?
W2A O17 1.89(2) . ?
W2A O16 1.94(3) . ?
W2A O12A 2.08(4) . ?
W2A O1 2.35(2) . ?
W3A O13A 1.75(3) . ?
W3A O14A 1.80(3) . ?
W3A O12A 1.89(3) . ?
W3A O18 1.96(2) . ?
W3A O19 1.95(2) . ?
W3A O1 2.43(2) . ?
W1B O9B 1.68(12) . ?
W1B O16 1.87(3) . ?
W1B O15 1.89(2) . ?
W1B O12B 2.02(13) . ?
W1B O10B 2.23(12) . ?
W1B O1 2.42(3) . ?
W3B O12B 1.86(13) . ?
W3B O13B 1.948(9) . ?
W3B O20 1.96(2) . ?
W3B O19 2.15(3) . ?
W3B O1 2.31(2) . ?
W3B O14B 2.38(13) . ?
W2B O11B 1.39(12) . ?
W2B O17 1.93(2) . ?
W2B O10B 2.06(13) . ?
W2B O18 2.10(3) . ?
W2B O1 2.34(2) . ?
W2B O14B 2.50(13) . ?
W4 O21 1.71(2) . ?
W4 O33 1.78(2) . ?
W4 O22 1.93(2) . ?
W4 O32 1.94(2) . ?
W4 O15 2.03(3) . ?
W4 O2 2.37(2) . ?
W5 O23 1.73(2) . ?
W5 O57 1.75(2) 2_577 ?
W5 O24 1.84(2) . ?
W5 O22 1.90(2) . ?
W5 O16 1.99(3) . ?
W5 O2 2.40(2) . ?
W6 O25 1.74(2) . ?
W6 O34 1.90(2) . ?
W6 O26 1.91(3) . ?
W6 O24 1.94(2) . ?
W6 O17 1.98(2) . ?
W6 O3 2.39(2) . ?
W7 O27 1.73(2) . ?
W7 O35 1.81(2) . ?
W7 O28 1.914(18) . ?
W7 O18 1.93(2) . ?
W7 O26 1.93(3) . ?
W7 O3 2.42(2) . ?
W8 O29 1.74(2) . ?
W8 O36 1.81(2) . ?
W8 O19 1.89(2) . ?
W8 O28 1.890(18) . ?
W8 O30 1.90(2) . ?
W8 O4 2.42(2) . ?
W9 O31 1.69(2) . ?
W9 O32 1.87(2) . ?
W9 O37 1.88(2) . ?
W9 O20 1.93(2) . ?
W9 O30 1.92(2) . ?
W9 O4 2.36(2) . ?
W10 O38 1.70(2) . ?
W10 O44 1.821(19) . ?
W10 O52 1.94(2) 2_577 ?
W10 O43 1.95(2) . ?
W10 O33 2.10(2) . ?
W10 O7 2.41(2) 2_577 ?
W11 O40 1.76(2) . ?
W11 O45 1.88(2) . ?
W11 O41 1.90(2) . ?
W11 O39 1.922(19) . ?
W11 O36 1.99(2) . ?
W11 O8 2.33(2) 2_577 ?
W12 O42 1.66(2) . ?
W12 O46 1.78(2) . ?
W12 O43 1.89(2) . ?
W12 O37 1.98(2) . ?
W12 O41 1.96(2) . ?
W12 O8 2.39(2) 2_577 ?
W13 O51 1.73(2) . ?
W13 O50 1.88(2) . ?
W13 O39 1.89(2) 2_577 ?
W13 O56 1.92(2) . ?
W13 O35 2.03(2) 2_577 ?
W13 O6 2.33(2) . ?
W14 O55 1.72(2) . ?
W14 O49 1.744(19) . ?
W14 O54 1.85(2) . ?
W14 O34 1.95(2) 2_577 ?
W14 O56 1.96(2) . ?
W14 O6 2.39(2) . ?
W15 O53 1.75(2) . ?
W15 O48 1.77(2) . ?
W15 O52 1.88(2) . ?
W15 O54 1.96(2) . ?
W15 O57 2.14(2) . ?
W15 O7 2.38(2) . ?
W15 Na2 3.648(19) 1_565 ?
Ni1 O47 2.03(2) . ?
Ni1 O44 2.049(19) . ?
Ni1 O48 2.06(2) 2_577 ?
Ni1 O45 2.09(2) 2_577 ?
Ni1 O50 2.11(2) . ?
Ni1 O5 2.19(2) 2_577 ?
Fe1 O46 1.98(2) . ?
Fe1 O50 1.98(2) . ?
Fe1 O45 2.00(2) . ?
Fe1 O49 2.01(2) . ?
Fe1 O5 2.16(2) . ?
Fe1 O5 2.19(2) 2_577 ?
P1 O4 1.50(2) . ?
P1 O2 1.51(2) . ?
P1 O3 1.53(2) . ?
P1 O1 1.60(2) . ?
P2 O7 1.52(3) . ?
P2 O8 1.53(2) . ?
P2 O6 1.55(2) . ?
P2 O5 1.64(2) . ?
O5 Fe1 2.19(2) 2_577 ?
O5 Ni1 2.19(2) 2_577 ?
O7 W10 2.41(2) 2_577 ?
O8 W11 2.33(2) 2_577 ?
O8 W12 2.39(2) 2_577 ?
O34 W14 1.95(2) 2_577 ?
O35 W13 2.03(2) 2_577 ?
O38 Na2 2.54(3) . ?
O39 W13 1.895(19) 2_577 ?
O42 Na3 2.56(3) . ?
O45 Ni1 2.09(2) 2_577 ?
O51 Na3 2.49(3) 2_677 ?
O57 W5 1.75(2) 2_577 ?
O52 W10 1.94(2) 2_577 ?
O53 Na2 2.50(3) 1_565 ?
O48 Ni1 2.06(2) 2_577 ?
O55 Na1 2.48(2) . ?
Na1 O2S 2.44(2) 2_677 ?
Na1 O2S 2.44(2) 1_565 ?
Na1 O55 2.48(2) 2_687 ?
Na1 O3S 2.50(2) 2_677 ?
Na1 O3S 2.50(2) 1_565 ?
Na1 Na2 3.626(16) 1_565 ?
Na1 Na2 3.626(16) 2_677 ?
Na2 O9S 2.41(5) . ?
Na2 O3S 2.41(3) . ?
Na2 O1S 2.49(3) . ?
Na2 O53 2.50(3) 1_545 ?
Na2 O2S 2.51(3) . ?
Na2 Na1 3.626(16) 1_545 ?
Na2 W15 3.648(19) 1_545 ?
Na3 O10S 2.29(4) . ?
Na3 O11S 2.38(5) . ?
Na3 O5S 2.39(3) . ?
Na3 O4S 2.44(3) . ?
Na3 O51 2.49(3) 2_677 ?
O2S Na1 2.44(2) 1_545 ?
O3S Na1 2.50(2) 1_545 ?
